data_4072781
loop_
_publ_author_name
'Doherty, Mark D.'
'Trudeau, St\'ephane'
'White, Peter S.'
'Morken, James P.'
'Brookhart, Maurice'

_publ_section_title
;
 Ethylene Oligomerization Catalyzed by a Unique Phosphine&#x2212;Oxazoline
 Palladium(II) Complex. Propagation and Chain Transfer Mechanisms
;
_journal_issue 5
_journal_name_full Organometallics
_journal_page_first 1261
_journal_paper_doi 10.1021/om061025v
_journal_volume 26
_journal_year 2007
_chemical_formula_sum 'C23 H23 Cl3 N O P Pd'
_chemical_formula_weight 573.14
_chemical_name_systematic
;

 ?

;
_space_group_IT_number 14
_symmetry_cell_setting monoclinic
_symmetry_space_group_name_Hall '-P 2ybc'
_symmetry_space_group_name_H-M 'P 1 21/c 1'
_atom_sites_solution_hydrogens geom
_atom_sites_solution_primary direct
_atom_sites_solution_secondary difmap
_audit_creation_method SHELXL-97
_cell_angle_alpha 90.00
_cell_angle_beta 102.08(8)
_cell_angle_gamma 90.00
_cell_formula_units_Z 4
_cell_length_a 13.245(18)
_cell_length_b 10.760(11)
_cell_length_c 17.492(12)
_cell_measurement_temperature 271(2)
_cell_volume 2438(5)
_computing_cell_refinement 'Bruker SMART'
_computing_data_collection 'Bruker SMART'
_computing_data_reduction 'Bruker SAINT'
_computing_molecular_graphics 'Bruker SHELXTL'
_computing_publication_material 'Bruker SHELXTL'
_computing_structure_refinement 'SHELXL-97 (Sheldrick, 1997)'
_computing_structure_solution 'SHELXS-97 (Sheldrick, 1990)'
_diffrn_ambient_temperature 571(2)
_diffrn_measured_fraction_theta_full 0.992
_diffrn_measured_fraction_theta_max 0.992
_diffrn_measurement_device_type 'CCD area detector'
_diffrn_measurement_method 'phi and omega scans'
_diffrn_radiation_monochromator graphite
_diffrn_radiation_source 'fine-focus sealed tube'
_diffrn_radiation_type MoK\a
_diffrn_radiation_wavelength 0.71073
_diffrn_reflns_av_R_equivalents 0.0457
_diffrn_reflns_av_sigmaI/netI 0.0243
_diffrn_reflns_limit_h_max 17
_diffrn_reflns_limit_h_min -17
_diffrn_reflns_limit_k_max 14
_diffrn_reflns_limit_k_min -14
_diffrn_reflns_limit_l_max 23
_diffrn_reflns_limit_l_min -23
_diffrn_reflns_number 47387
_diffrn_reflns_theta_full 28.15
_diffrn_reflns_theta_max 28.15
_diffrn_reflns_theta_min 1.57
_exptl_absorpt_coefficient_mu 1.171
_exptl_absorpt_correction_type none
_exptl_crystal_colour yellow
_exptl_crystal_density_diffrn 1.562
_exptl_crystal_density_meas 0
_exptl_crystal_density_method 'not measured'
_exptl_crystal_description block
_exptl_crystal_F_000 1152
_exptl_crystal_size_max 0.30
_exptl_crystal_size_mid 0.25
_exptl_crystal_size_min 0.10
_refine_diff_density_max 0.862
_refine_diff_density_min -0.661
_refine_diff_density_rms 0.065
_refine_ls_extinction_coef 0.00102(18)
_refine_ls_extinction_expression Fc^*^=kFc[1+0.001xFc^2^\l^3^/sin(2\q)]^-1/4^
_refine_ls_extinction_method SHELXL
_refine_ls_goodness_of_fit_ref 1.139
_refine_ls_hydrogen_treatment constr
_refine_ls_matrix_type full
_refine_ls_number_parameters 273
_refine_ls_number_reflns 5921
_refine_ls_number_restraints 0
_refine_ls_restrained_S_all 1.139
_refine_ls_R_factor_all 0.0399
_refine_ls_R_factor_gt 0.0347
_refine_ls_shift/su_max 0.001
_refine_ls_shift/su_mean 0.000
_refine_ls_structure_factor_coef Fsqd
_refine_ls_weighting_details 'calc w=1/[\s^2^(Fo^2^)+(0.0308P)^2^+2.4526P] where P=(Fo^2^+2Fc^2^)/3'
_refine_ls_weighting_scheme calc
_refine_ls_wR_factor_gt 0.0821
_refine_ls_wR_factor_ref 0.0844
_reflns_number_gt 5415
_reflns_number_total 5921
_reflns_threshold_expression >2sigma(I)
_cod_data_source_file om061025vsi20061107_025554.cif
_cod_data_source_block c05246
_cod_depositor_comments
;
The following automatic conversions were performed:

'_symmetry_cell_setting' value 'Monoclinic' changed to 'monoclinic'
according to /home/saulius/struct/CIF-dictionaries/cif_core.dic
dictionary named 'cif_core.dic' version 2.4.1 from 2010-06-29.

Automatic conversion script
Id: cif_fix_values 1715 2011-07-08 13:25:40Z adriana 
;
_cod_original_cell_volume 2438(4)
_cod_original_sg_symbol_H-M P2(1)/c
_cod_database_code 4072781

loop_
_symmetry_equiv_pos_as_xyz
'x, y, z'
'-x, y+1/2, -z+1/2'
'-x, -y, -z'
'x, -y-1/2, z-1/2'

loop_
_atom_site_label
_atom_site_type_symbol
_atom_site_fract_x
_atom_site_fract_y
_atom_site_fract_z
_atom_site_U_iso_or_equiv
_atom_site_adp_type
_atom_site_occupancy
_atom_site_symmetry_multiplicity
_atom_site_calc_flag
_atom_site_refinement_flags
Pd1 Pd 0.785878(14) 0.415751(17) 0.087784(10) 0.02887(7) Uani 1 1 d .
Cl1 Cl 0.67145(6) 0.56348(7) 0.01567(5) 0.04993(19) Uani 1 1 d .
P1 P 0.88399(5) 0.27351(6) 0.15814(4) 0.02827(14) Uani 1 1 d .
C1 C 0.90852(18) 0.5369(2) 0.08326(15) 0.0306(5) Uani 1 1 d .
H1A H 0.8846 0.6212 0.0823 0.046 Uiso 1 1 calc R
H1B H 0.9344 0.5204 0.0369 0.046 Uiso 1 1 calc R
H1C H 0.9627 0.5245 0.1285 0.046 Uiso 1 1 calc R
N2 N 0.66200(17) 0.2916(2) 0.09523(14) 0.0369(5) Uani 1 1 d .
C3 C 0.5601(2) 0.3353(3) 0.1077(2) 0.0502(8) Uani 1 1 d .
H3A H 0.5324 0.4004 0.0709 0.060 Uiso 1 1 calc R
H3B H 0.5654 0.3661 0.1605 0.060 Uiso 1 1 calc R
C4 C 0.4940(3) 0.2194(3) 0.0935(3) 0.0633(10) Uani 1 1 d .
H4A H 0.4535 0.2099 0.1334 0.076 Uiso 1 1 calc R
H4B H 0.4477 0.2222 0.0426 0.076 Uiso 1 1 calc R
O5 O 0.56828(16) 0.1187(2) 0.09743(14) 0.0523(5) Uani 1 1 d .
C6 C 0.6591(2) 0.1730(3) 0.09366(15) 0.0363(6) Uani 1 1 d .
C7 C 0.7441(2) 0.0883(2) 0.08750(16) 0.0368(6) Uani 1 1 d .
C8 C 0.7187(3) -0.0289(3) 0.05414(19) 0.0508(8) Uani 1 1 d .
H8 H 0.6497 -0.0514 0.0382 0.061 Uiso 1 1 calc R
C9 C 0.7949(3) -0.1111(3) 0.0447(2) 0.0612(9) Uani 1 1 d .
H9 H 0.7772 -0.1885 0.0222 0.073 Uiso 1 1 calc R
C10 C 0.8975(3) -0.0789(3) 0.0687(2) 0.0569(9) Uani 1 1 d .
H10 H 0.9489 -0.1340 0.0615 0.068 Uiso 1 1 calc R
C11 C 0.9243(2) 0.0363(3) 0.10369(18) 0.0444(7) Uani 1 1 d .
H11 H 0.9936 0.0566 0.1205 0.053 Uiso 1 1 calc R
C12 C 0.8490(2) 0.1213(2) 0.11381(15) 0.0335(5) Uani 1 1 d .
C13 C 0.85091(19) 0.2666(2) 0.25381(14) 0.0323(5) Uani 1 1 d .
C14 C 0.8466(2) 0.1563(3) 0.29399(17) 0.0450(7) Uani 1 1 d .
H14 H 0.8588 0.0810 0.2714 0.054 Uiso 1 1 calc R
C15 C 0.8241(3) 0.1585(4) 0.36806(19) 0.0591(9) Uani 1 1 d .
H15 H 0.8218 0.0846 0.3952 0.071 Uiso 1 1 calc R
C16 C 0.8053(3) 0.2690(4) 0.40110(19) 0.0628(10) Uani 1 1 d .
H16 H 0.7899 0.2698 0.4506 0.075 Uiso 1 1 calc R
C17 C 0.8090(3) 0.3785(4) 0.3619(2) 0.0645(10) Uani 1 1 d .
H17 H 0.7971 0.4533 0.3852 0.077 Uiso 1 1 calc R
C18 C 0.8305(3) 0.3780(3) 0.28784(18) 0.0485(7) Uani 1 1 d .
H18 H 0.8313 0.4523 0.2608 0.058 Uiso 1 1 calc R
C19 C 1.0249(2) 0.2767(2) 0.17659(15) 0.0339(5) Uani 1 1 d .
C20 C 1.0841(2) 0.2547(3) 0.25001(18) 0.0507(8) Uani 1 1 d .
H20 H 1.0525 0.2377 0.2916 0.061 Uiso 1 1 calc R
C21 C 1.1917(3) 0.2578(4) 0.2619(2) 0.0702(11) Uani 1 1 d .
H21 H 1.2316 0.2414 0.3112 0.084 Uiso 1 1 calc R
C22 C 1.2387(3) 0.2849(4) 0.2013(3) 0.0697(11) Uani 1 1 d .
H22 H 1.3103 0.2886 0.2099 0.084 Uiso 1 1 calc R
C23 C 1.1805(3) 0.3068(4) 0.1282(2) 0.0597(9) Uani 1 1 d .
H23 H 1.2128 0.3248 0.0871 0.072 Uiso 1 1 calc R
C25 C 1.0735(2) 0.3021(3) 0.11509(18) 0.0457(7) Uani 1 1 d .
H25 H 1.0343 0.3160 0.0652 0.055 Uiso 1 1 calc R
C26 C 0.5308(4) 0.3332(4) 0.8763(3) 0.0858(13) Uani 1 1 d .
H26A H 0.4732 0.3705 0.8942 0.103 Uiso 1 1 calc R
H26B H 0.5931 0.3517 0.9148 0.103 Uiso 1 1 calc R
Cl27 Cl 0.51353(13) 0.17324(14) 0.87108(11) 0.1216(5) Uani 1 1 d .
Cl28 Cl 0.54018(17) 0.40015(17) 0.78869(10) 0.1319(6) Uani 1 1 d .

loop_
_atom_site_aniso_label
_atom_site_aniso_U_11
_atom_site_aniso_U_22
_atom_site_aniso_U_33
_atom_site_aniso_U_23
_atom_site_aniso_U_13
_atom_site_aniso_U_12
Pd1 0.03150(11) 0.02534(11) 0.02840(11) 0.00102(7) 0.00313(7) -0.00140(7)
Cl1 0.0402(4) 0.0422(4) 0.0642(5) 0.0208(3) 0.0037(3) 0.0044(3)
P1 0.0312(3) 0.0281(3) 0.0252(3) 0.0007(2) 0.0050(2) -0.0001(2)
C1 0.0261(11) 0.0249(11) 0.0379(13) 0.0023(10) 0.0000(10) -0.0032(9)
N2 0.0328(11) 0.0321(11) 0.0442(13) 0.0044(10) 0.0041(10) -0.0008(9)
C3 0.0356(15) 0.0463(17) 0.070(2) 0.0041(15) 0.0139(14) 0.0040(13)
C4 0.0401(17) 0.054(2) 0.098(3) 0.017(2) 0.0208(18) -0.0009(15)
O5 0.0421(11) 0.0396(11) 0.0768(16) 0.0073(11) 0.0162(11) -0.0085(9)
C6 0.0365(13) 0.0364(14) 0.0349(13) 0.0037(11) 0.0051(11) -0.0070(11)
C7 0.0488(15) 0.0282(13) 0.0333(13) 0.0003(10) 0.0082(11) -0.0044(11)
C8 0.0597(19) 0.0360(15) 0.0559(19) -0.0067(14) 0.0098(15) -0.0106(14)
C9 0.084(3) 0.0335(16) 0.067(2) -0.0157(15) 0.0173(19) -0.0063(16)
C10 0.074(2) 0.0359(16) 0.064(2) -0.0057(15) 0.0221(18) 0.0111(15)
C11 0.0487(16) 0.0370(15) 0.0477(16) -0.0023(13) 0.0105(13) 0.0044(13)
C12 0.0438(14) 0.0268(12) 0.0300(12) 0.0012(10) 0.0083(11) 0.0006(10)
C13 0.0288(12) 0.0400(14) 0.0275(12) -0.0009(10) 0.0047(9) 0.0005(10)
C14 0.0511(17) 0.0472(17) 0.0395(15) 0.0078(13) 0.0158(13) 0.0089(13)
C15 0.067(2) 0.073(2) 0.0425(17) 0.0192(17) 0.0227(16) 0.0084(18)
C16 0.063(2) 0.094(3) 0.0362(16) 0.0016(18) 0.0218(15) 0.000(2)
C17 0.080(3) 0.070(2) 0.0499(19) -0.0206(18) 0.0285(19) -0.002(2)
C18 0.063(2) 0.0430(16) 0.0422(16) -0.0072(13) 0.0173(14) -0.0028(14)
C19 0.0326(12) 0.0344(13) 0.0355(13) -0.0022(10) 0.0084(10) 0.0004(10)
C20 0.0368(15) 0.077(2) 0.0384(15) 0.0010(15) 0.0076(12) 0.0008(15)
C21 0.0364(16) 0.113(3) 0.056(2) -0.010(2) -0.0008(15) 0.0069(19)
C22 0.0339(16) 0.095(3) 0.082(3) -0.023(2) 0.0180(17) -0.0031(18)
C23 0.0547(19) 0.067(2) 0.068(2) -0.0076(18) 0.0368(18) -0.0032(17)
C25 0.0476(16) 0.0505(17) 0.0429(16) 0.0002(13) 0.0185(13) 0.0008(14)
C26 0.102(3) 0.077(3) 0.084(3) -0.019(2) 0.033(3) -0.013(3)
Cl27 0.1230(12) 0.0764(9) 0.1741(16) -0.0220(9) 0.0510(11) -0.0180(8)
Cl28 0.1795(18) 0.1332(14) 0.0911(10) 0.0099(9) 0.0470(11) 0.0113(12)

loop_
_atom_type_symbol
_atom_type_description
_atom_type_scat_dispersion_real
_atom_type_scat_dispersion_imag
_atom_type_scat_source
C C 0.0033 0.0016 'International Tables Vol C Tables 4.2.6.8 and 6.1.1.4'
H H 0.0000 0.0000 'International Tables Vol C Tables 4.2.6.8 and 6.1.1.4'
N N 0.0061 0.0033 'International Tables Vol C Tables 4.2.6.8 and 6.1.1.4'
O O 0.0106 0.0060 'International Tables Vol C Tables 4.2.6.8 and 6.1.1.4'
P P 0.1023 0.0942 'International Tables Vol C Tables 4.2.6.8 and 6.1.1.4'
Cl Cl 0.1484 0.1585 'International Tables Vol C Tables 4.2.6.8 and 6.1.1.4'
Pd Pd -0.9988 1.0072 'International Tables Vol C Tables 4.2.6.8 and 6.1.1.4'

loop_
_geom_angle_atom_site_label_1
_geom_angle_atom_site_label_2
_geom_angle_atom_site_label_3
_geom_angle
C1 Pd1 N2 178.68(9)
C1 Pd1 P1 94.69(11)
N2 Pd1 P1 84.41(11)
C1 Pd1 Cl1 88.69(11)
N2 Pd1 Cl1 92.18(11)
P1 Pd1 Cl1 176.25(3)
C13 P1 C19 105.80(14)
C13 P1 C12 105.37(12)
C19 P1 C12 104.51(13)
C13 P1 Pd1 108.32(10)
C19 P1 Pd1 123.08(10)
C12 P1 Pd1 108.48(11)
C6 N2 C3 107.2(2)
C6 N2 Pd1 130.0(2)
C3 N2 Pd1 122.80(19)
N2 C3 C4 103.1(3)
O5 C4 C3 104.1(3)
C6 O5 C4 106.0(2)
N2 C6 O5 117.0(3)
N2 C6 C7 127.0(2)
O5 C6 C7 116.0(3)
C8 C7 C12 119.7(3)
C8 C7 C6 118.0(3)
C12 C7 C6 122.4(2)
C9 C8 C7 120.7(3)
C8 C9 C10 120.1(3)
C9 C10 C11 120.0(3)
C12 C11 C10 121.1(3)
C11 C12 C7 118.4(3)
C11 C12 P1 121.2(2)
C7 C12 P1 120.5(2)
C14 C13 C18 119.3(3)
C14 C13 P1 123.0(2)
C18 C13 P1 117.7(2)
C13 C14 C15 119.8(3)
C16 C15 C14 120.2(3)
C17 C16 C15 120.5(3)
C16 C17 C18 120.1(3)
C17 C18 C13 120.0(3)
C20 C19 C25 119.3(3)
C20 C19 P1 121.5(2)
C25 C19 P1 119.2(2)
C19 C20 C21 119.9(3)
C22 C21 C20 120.4(3)
C21 C22 C23 120.2(3)
C22 C23 C25 120.2(3)
C23 C25 C19 120.1(3)
Cl28 C26 Cl27 113.6(3)

loop_
_geom_bond_atom_site_label_1
_geom_bond_atom_site_label_2
_geom_bond_distance
Pd1 C1 2.097(3)
Pd1 N2 2.141(3)
Pd1 P1 2.2082(18)
Pd1 Cl1 2.369(2)
P1 C13 1.818(3)
P1 C19 1.826(4)
P1 C12 1.830(3)
N2 C6 1.276(4)
N2 C3 1.488(4)
C3 C4 1.514(5)
C4 O5 1.456(4)
O5 C6 1.352(4)
C6 C7 1.469(4)
C7 C8 1.400(4)
C7 C12 1.415(4)
C8 C9 1.378(5)
C9 C10 1.380(6)
C10 C11 1.395(4)
C11 C12 1.392(4)
C13 C14 1.386(4)
C13 C18 1.390(4)
C14 C15 1.389(4)
C15 C16 1.368(5)
C16 C17 1.368(6)
C17 C18 1.384(4)
C19 C20 1.378(4)
C19 C25 1.392(4)
C20 C21 1.397(5)
C21 C22 1.367(6)
C22 C23 1.369(6)
C23 C25 1.388(5)
C26 Cl28 1.721(5)
C26 Cl27 1.737(5)

loop_
_geom_torsion_atom_site_label_1
_geom_torsion_atom_site_label_2
_geom_torsion_atom_site_label_3
_geom_torsion_atom_site_label_4
_geom_torsion
C1 Pd1 P1 C13 113.17(13)
N2 Pd1 P1 C13 -65.87(13)
Cl1 Pd1 P1 C13 -41.2(5)
C1 Pd1 P1 C19 -10.74(13)
N2 Pd1 P1 C19 170.22(12)
Cl1 Pd1 P1 C19 -165.1(4)
C1 Pd1 P1 C12 -132.95(12)
N2 Pd1 P1 C12 48.02(12)
Cl1 Pd1 P1 C12 72.7(4)
C1 Pd1 N2 C6 -84(4)
P1 Pd1 N2 C6 -37.3(2)
Cl1 Pd1 N2 C6 144.3(3)
C1 Pd1 N2 C3 93(4)
P1 Pd1 N2 C3 139.6(2)
Cl1 Pd1 N2 C3 -38.9(2)
C6 N2 C3 C4 -12.8(3)
Pd1 N2 C3 C4 169.7(2)
N2 C3 C4 O5 15.8(4)
C3 C4 O5 C6 -13.8(4)
C3 N2 C6 O5 4.5(3)
Pd1 N2 C6 O5 -178.22(18)
C3 N2 C6 C7 -176.0(3)
Pd1 N2 C6 C7 1.2(4)
C4 O5 C6 N2 6.3(4)
C4 O5 C6 C7 -173.2(3)
N2 C6 C7 C8 -153.3(3)
O5 C6 C7 C8 26.2(4)
N2 C6 C7 C12 26.6(4)
O5 C6 C7 C12 -153.9(3)
C12 C7 C8 C9 -1.8(5)
C6 C7 C8 C9 178.2(3)
C7 C8 C9 C10 0.4(6)
C8 C9 C10 C11 1.1(6)
C9 C10 C11 C12 -1.2(5)
C10 C11 C12 C7 -0.1(4)
C10 C11 C12 P1 -178.9(2)
C8 C7 C12 C11 1.6(4)
C6 C7 C12 C11 -178.3(3)
C8 C7 C12 P1 -179.6(2)
C6 C7 C12 P1 0.4(4)
C13 P1 C12 C11 -109.1(2)
C19 P1 C12 C11 2.1(3)
Pd1 P1 C12 C11 135.1(2)
C13 P1 C12 C7 72.2(2)
C19 P1 C12 C7 -176.6(2)
Pd1 P1 C12 C7 -43.7(2)
C19 P1 C13 C14 -84.8(3)
C12 P1 C13 C14 25.6(3)
Pd1 P1 C13 C14 141.5(2)
C19 P1 C13 C18 94.4(2)
C12 P1 C13 C18 -155.3(2)
Pd1 P1 C13 C18 -39.4(2)
C18 C13 C14 C15 -1.3(4)
P1 C13 C14 C15 177.9(2)
C13 C14 C15 C16 0.6(5)
C14 C15 C16 C17 -0.4(6)
C15 C16 C17 C18 0.9(6)
C16 C17 C18 C13 -1.6(6)
C14 C13 C18 C17 1.8(5)
P1 C13 C18 C17 -177.4(3)
C13 P1 C19 C20 10.2(3)
C12 P1 C19 C20 -100.8(3)
Pd1 P1 C19 C20 135.2(2)
C13 P1 C19 C25 -169.7(2)
C12 P1 C19 C25 79.3(3)
Pd1 P1 C19 C25 -44.7(3)
C25 C19 C20 C21 -0.1(5)
P1 C19 C20 C21 180.0(3)
C19 C20 C21 C22 1.2(6)
C20 C21 C22 C23 -1.3(7)
C21 C22 C23 C25 0.3(6)
C22 C23 C25 C19 0.8(5)
C20 C19 C25 C23 -0.9(5)
P1 C19 C25 C23 179.1(3)
